data_1518079
loop_
_publ_author_name
'Mallow, Ole'
'Khanfar, Monther A.'
'Malischewski, Moritz'
'Finke, Pamela'
'Hesse, Malte'
'Lork, Enno'
'Augenstein, Timo'
'Breher, Frank'
'Harmer, Jeffrey R.'
'Vasilieva, Nadezhda V.'
'Zibarev, Andrey'
'Bogomyakov, Artem S.'
'Seppelt, Konrad'
'Beckmann, Jens'

_publ_section_title
;
 Diaryldichalcogenide radical cations
;
_journal_issue 1
_journal_name_full 'Chem. Sci.'
_journal_page_first 497
_journal_paper_doi 10.1039/C4SC02964J
_journal_volume 6
_journal_year 2015
_chemical_formula_moiety (C6F5)2Se2(+)As2F11(-)
_chemical_formula_sum 'C12 As2 F21 Se2'
_chemical_formula_weight 850.88
_chemical_name_common 'Bis(pentafluoropheny)diselenium undecafluorodiarsenate'
_chemical_name_systematic 'Bis(pentafluoropheny)diselenium undecafluorodiarsenate'
_space_group_IT_number 2
_symmetry_cell_setting triclinic
_symmetry_space_group_name_Hall '-P 1'
_symmetry_space_group_name_H-M 'P -1'
_atom_sites_solution_hydrogens geom
_atom_sites_solution_primary direct
_atom_sites_solution_secondary difmap
_audit_creation_method SHELXL-97
_cell_angle_alpha 84.900(5)
_cell_angle_beta 84.781(5)
_cell_angle_gamma 88.091(5)
_cell_formula_units_Z 2
_cell_length_a 8.5406(18)
_cell_length_b 8.5891(18)
_cell_length_c 14.093(3)
_cell_measurement_reflns_used 999
_cell_measurement_temperature 293(2)
_cell_measurement_theta_max 23.
_cell_measurement_theta_min 2.
_cell_volume 1025.1(4)
_computing_structure_refinement 'SHELXL-97 (Sheldrick, 2008)'
_diffrn_ambient_temperature 143(2)
_diffrn_measured_fraction_theta_full 0.968
_diffrn_measured_fraction_theta_max 0.968
_diffrn_measurement_device_type Bruker_CCD
_diffrn_measurement_method omega_scan
_diffrn_radiation_monochromator graphite
_diffrn_radiation_source 'fine-focus sealed tube'
_diffrn_radiation_type MoK\a
_diffrn_radiation_wavelength 0.71073
_diffrn_reflns_av_R_equivalents 0.0210
_diffrn_reflns_av_sigmaI/netI 0.0279
_diffrn_reflns_limit_h_max 12
_diffrn_reflns_limit_h_min -11
_diffrn_reflns_limit_k_max 12
_diffrn_reflns_limit_k_min -12
_diffrn_reflns_limit_l_max 17
_diffrn_reflns_limit_l_min -20
_diffrn_reflns_number 16040
_diffrn_reflns_theta_full 30.60
_diffrn_reflns_theta_max 30.60
_diffrn_reflns_theta_min 2.38
_exptl_absorpt_coefficient_mu 7.000
_exptl_absorpt_correction_T_max 1.000
_exptl_absorpt_correction_T_min 0.474
_exptl_absorpt_correction_type multi-scan
_exptl_absorpt_process_details Bruker_2000_NT-Software_Reference_Manual
_exptl_crystal_colour black
_exptl_crystal_density_diffrn 2.757
_exptl_crystal_density_method 'not measured'
_exptl_crystal_description plate
_exptl_crystal_F_000 790
_exptl_crystal_size_max .6
_exptl_crystal_size_mid .4
_exptl_crystal_size_min .02
_refine_diff_density_max 1.379
_refine_diff_density_min -0.579
_refine_diff_density_rms 0.111
_refine_ls_extinction_method none
_refine_ls_goodness_of_fit_ref 1.020
_refine_ls_hydrogen_treatment mixed
_refine_ls_matrix_type full
_refine_ls_number_parameters 334
_refine_ls_number_reflns 6115
_refine_ls_number_restraints 0
_refine_ls_restrained_S_all 1.020
_refine_ls_R_factor_all 0.0421
_refine_ls_R_factor_gt 0.0264
_refine_ls_shift/su_max 0.001
_refine_ls_shift/su_mean 0.000
_refine_ls_structure_factor_coef Fsqd
_refine_ls_weighting_details 'calc w=1/[\s^2^(Fo^2^)+(0.0357P)^2^+0.3519P] where P=(Fo^2^+2Fc^2^)/3'
_refine_ls_weighting_scheme calc
_refine_ls_wR_factor_gt 0.0600
_refine_ls_wR_factor_ref 0.0660
_reflns_number_gt 4844
_reflns_number_total 6115
_reflns_threshold_expression >2\s(I)
_cod_data_source_file c4sc02964j2.cif
_cod_data_source_block 14b
_cod_depositor_comments 'Adding full bibliography for 1518079--1518084.cif.'
_cod_original_sg_symbol_H-M P-1
_cod_database_code 1518079

loop_
_symmetry_equiv_pos_as_xyz
'x, y, z'
'-x, -y, -z'

loop_
_atom_site_label
_atom_site_type_symbol
_atom_site_fract_x
_atom_site_fract_y
_atom_site_fract_z
_atom_site_U_iso_or_equiv
_atom_site_adp_type
_atom_site_occupancy
_atom_site_symmetry_multiplicity
_atom_site_calc_flag
Se1 Se 0.25450(3) 0.67517(3) 0.434069(17) 0.02196(6) Uani 1 1 d
As2 As 0.77266(3) 0.69567(3) 0.383161(17) 0.02037(6) Uani 1 1 d
Se2 Se 0.27904(4) 0.90248(3) 0.504106(18) 0.02970(7) Uani 1 1 d
As1 As 0.83721(3) 0.80683(3) 0.116004(19) 0.02530(7) Uani 1 1 d
F17 F 0.63688(18) 0.84629(17) 0.37370(12) 0.0321(4) Uani 1 1 d
F18 F 0.62535(18) 0.56477(17) 0.38796(12) 0.0307(3) Uani 1 1 d
F14 F 0.96010(19) 0.6508(2) 0.10648(13) 0.0389(4) Uani 1 1 d
F20 F 0.91946(17) 0.82821(17) 0.37024(11) 0.0301(3) Uani 1 1 d
F15 F 0.97794(18) 0.89566(19) 0.16688(12) 0.0336(4) Uani 1 1 d
F12 F 0.70584(19) 0.94216(19) 0.15661(13) 0.0401(4) Uani 1 1 d
F13 F 0.68693(19) 0.6974(2) 0.09381(13) 0.0389(4) Uani 1 1 d
F19 F 0.90878(19) 0.54497(18) 0.38391(13) 0.0352(4) Uani 1 1 d
F21 F 0.7601(2) 0.69418(19) 0.50403(11) 0.0381(4) Uani 1 1 d
F11 F 0.8739(2) 0.8914(2) 0.00509(13) 0.0475(5) Uani 1 1 d
F4 F 0.2936(2) 0.5217(2) 0.09077(11) 0.0360(4) Uani 1 1 d
F1 F 0.34389(18) 1.00056(16) 0.31240(11) 0.0283(3) Uani 1 1 d
F2 F 0.39059(19) 1.04982(19) 0.12112(12) 0.0356(4) Uani 1 1 d
F5 F 0.24183(19) 0.47103(17) 0.28375(11) 0.0296(3) Uani 1 1 d
F3 F 0.3680(2) 0.8123(2) 0.01063(11) 0.0390(4) Uani 1 1 d
C10 C 0.2907(3) 0.7342(3) 0.30269(16) 0.0207(5) Uani 1 1 d
C15 C 0.2791(3) 0.6131(3) 0.24343(18) 0.0232(5) Uani 1 1 d
C11 C 0.3292(3) 0.8820(3) 0.25904(18) 0.0225(5) Uani 1 1 d
C14 C 0.3052(3) 0.6379(3) 0.14539(18) 0.0270(5) Uani 1 1 d
C13 C 0.3418(3) 0.7863(3) 0.10489(18) 0.0285(6) Uani 1 1 d
C12 C 0.3537(3) 0.9083(3) 0.16102(19) 0.0256(5) Uani 1 1 d
F16 F 0.7858(2) 0.69348(19) 0.25520(11) 0.0348(4) Uani 1 1 d
F6 F -0.03933(18) 0.8677(2) 0.62314(12) 0.0355(4) Uani 1 1 d
F10 F 0.49814(18) 0.73970(19) 0.64472(12) 0.0333(4) Uani 1 1 d
F8 F 0.1359(2) 0.6584(2) 0.91354(11) 0.0407(4) Uani 1 1 d
F9 F 0.4350(2) 0.6377(2) 0.83083(12) 0.0407(4) Uani 1 1 d
F7 F -0.10099(19) 0.7716(2) 0.80961(12) 0.0376(4) Uani 1 1 d
C20 C 0.2305(3) 0.8078(3) 0.63030(17) 0.0219(5) Uani 1 1 d
C25 C 0.3506(3) 0.7484(3) 0.68463(18) 0.0238(5) Uani 1 1 d
C22 C 0.0460(3) 0.7622(3) 0.76870(19) 0.0260(5) Uani 1 1 d
C21 C 0.0784(3) 0.8126(3) 0.67374(18) 0.0245(5) Uani 1 1 d
C24 C 0.3188(3) 0.6955(3) 0.77937(19) 0.0270(5) Uani 1 1 d
C23 C 0.1669(3) 0.7046(3) 0.82192(18) 0.0274(5) Uani 1 1 d

loop_
_atom_site_aniso_label
_atom_site_aniso_U_11
_atom_site_aniso_U_22
_atom_site_aniso_U_33
_atom_site_aniso_U_23
_atom_site_aniso_U_13
_atom_site_aniso_U_12
Se1 0.02827(13) 0.01928(11) 0.01826(11) 0.00008(8) -0.00270(9) -0.00227(9)
As2 0.02239(12) 0.01667(11) 0.02195(12) -0.00245(9) -0.00077(9) -0.00011(9)
Se2 0.04690(17) 0.02069(12) 0.02143(12) -0.00243(9) -0.00098(11) -0.00371(11)
As1 0.02071(12) 0.02923(13) 0.02592(13) -0.00242(10) -0.00141(10) -0.00153(10)
F17 0.0278(8) 0.0229(7) 0.0461(10) -0.0067(7) -0.0046(7) 0.0051(6)
F18 0.0303(8) 0.0235(7) 0.0378(9) -0.0038(6) 0.0030(7) -0.0080(6)
F14 0.0310(9) 0.0411(9) 0.0452(10) -0.0157(8) 0.0011(7) 0.0078(7)
F20 0.0267(8) 0.0259(7) 0.0386(9) -0.0027(6) -0.0060(7) -0.0065(6)
F15 0.0290(8) 0.0383(9) 0.0343(9) -0.0036(7) -0.0031(7) -0.0107(7)
F12 0.0320(9) 0.0299(8) 0.0569(11) -0.0017(8) -0.0004(8) 0.0071(7)
F13 0.0298(8) 0.0492(10) 0.0401(10) -0.0088(8) -0.0078(7) -0.0110(7)
F19 0.0315(8) 0.0240(7) 0.0499(10) -0.0039(7) -0.0041(7) 0.0077(6)
F21 0.0565(11) 0.0356(9) 0.0224(8) -0.0031(7) -0.0023(7) -0.0057(8)
F11 0.0499(11) 0.0620(12) 0.0293(9) 0.0066(8) -0.0019(8) -0.0138(9)
F4 0.0423(9) 0.0409(9) 0.0270(8) -0.0124(7) -0.0073(7) 0.0049(7)
F1 0.0353(8) 0.0206(7) 0.0292(8) 0.0002(6) -0.0041(6) -0.0038(6)
F2 0.0362(9) 0.0345(8) 0.0327(9) 0.0136(7) 0.0007(7) -0.0040(7)
F5 0.0394(9) 0.0221(7) 0.0281(8) -0.0031(6) -0.0045(7) -0.0023(6)
F3 0.0426(10) 0.0543(11) 0.0186(8) 0.0029(7) 0.0000(7) -0.0009(8)
C10 0.0182(11) 0.0248(11) 0.0186(11) 0.0020(9) -0.0025(9) 0.0003(9)
C15 0.0213(11) 0.0242(11) 0.0241(12) -0.0016(9) -0.0036(9) 0.0013(9)
C11 0.0193(11) 0.0226(11) 0.0254(12) 0.0004(9) -0.0042(9) 0.0008(9)
C14 0.0222(12) 0.0362(14) 0.0238(12) -0.0075(10) -0.0050(10) 0.0040(10)
C13 0.0218(12) 0.0424(15) 0.0200(12) 0.0012(10) 0.0002(9) 0.0028(11)
C12 0.0194(11) 0.0292(12) 0.0267(12) 0.0057(10) -0.0018(9) 0.0003(9)
F16 0.0510(10) 0.0315(8) 0.0222(8) -0.0020(6) -0.0010(7) -0.0104(7)
F6 0.0285(8) 0.0408(9) 0.0391(9) -0.0044(7) -0.0139(7) 0.0041(7)
F10 0.0236(8) 0.0377(9) 0.0393(9) -0.0112(7) 0.0002(7) 0.0006(6)
F8 0.0604(11) 0.0410(9) 0.0203(8) -0.0015(7) -0.0012(8) -0.0048(8)
F9 0.0439(10) 0.0441(10) 0.0359(9) -0.0029(8) -0.0197(8) 0.0123(8)
F7 0.0270(8) 0.0467(10) 0.0392(10) -0.0118(8) 0.0070(7) -0.0078(7)
C20 0.0297(12) 0.0186(10) 0.0180(11) -0.0040(8) -0.0034(9) 0.0000(9)
C25 0.0237(12) 0.0206(11) 0.0281(12) -0.0084(9) -0.0022(10) -0.0006(9)
C22 0.0241(12) 0.0261(12) 0.0288(13) -0.0099(10) 0.0014(10) -0.0044(10)
C21 0.0271(12) 0.0212(11) 0.0273(12) -0.0056(9) -0.0097(10) 0.0002(9)
C24 0.0330(14) 0.0228(12) 0.0270(12) -0.0053(10) -0.0111(11) 0.0044(10)
C23 0.0405(15) 0.0207(11) 0.0213(12) -0.0026(9) -0.0030(11) -0.0041(10)

loop_
_atom_type_symbol
_atom_type_description
_atom_type_scat_dispersion_real
_atom_type_scat_dispersion_imag
_atom_type_scat_source
C C 0.0033 0.0016 'International Tables Vol C Tables 4.2.6.8 and 6.1.1.4'
F F 0.0171 0.0103 'International Tables Vol C Tables 4.2.6.8 and 6.1.1.4'
As As 0.0499 2.0058 'International Tables Vol C Tables 4.2.6.8 and 6.1.1.4'
Se Se -0.0929 2.2259 'International Tables Vol C Tables 4.2.6.8 and 6.1.1.4'

loop_
_geom_angle_atom_site_label_1
_geom_angle_atom_site_label_2
_geom_angle_atom_site_label_3
_geom_angle
C10 Se1 Se2 103.92(8)
F21 As2 F18 91.91(8)
F21 As2 F20 91.89(8)
F18 As2 F20 176.16(8)
F21 As2 F19 92.02(9)
F18 As2 F19 89.98(8)
F20 As2 F19 90.47(8)
F21 As2 F17 92.08(8)
F18 As2 F17 89.73(8)
F20 As2 F17 89.55(7)
F19 As2 F17 175.90(8)
F21 As2 F16 178.97(8)
F18 As2 F16 87.34(8)
F20 As2 F16 88.86(8)
F19 As2 F16 87.27(8)
F17 As2 F16 88.63(8)
C20 Se2 Se1 93.71(7)
F11 As1 F14 98.17(9)
F11 As1 F13 97.20(9)
F14 As1 F13 89.74(9)
F11 As1 F12 97.43(9)
F14 As1 F12 164.38(9)
F13 As1 F12 89.22(9)
F11 As1 F15 97.39(9)
F14 As1 F15 88.48(8)
F13 As1 F15 165.41(8)
F12 As1 F15 88.62(8)
F11 As1 F16 178.02(8)
F14 As1 F16 81.38(8)
F13 As1 F16 80.88(8)
F12 As1 F16 83.07(8)
F15 As1 F16 84.53(7)
C11 C10 C15 117.7(2)
C11 C10 Se1 127.47(19)
C15 C10 Se1 114.79(17)
F5 C15 C14 119.8(2)
F5 C15 C10 118.7(2)
C14 C15 C10 121.5(2)
F1 C11 C12 118.8(2)
F1 C11 C10 120.0(2)
C12 C11 C10 121.2(2)
F4 C14 C15 120.5(2)
F4 C14 C13 120.6(2)
C15 C14 C13 118.9(2)
F3 C13 C12 119.1(2)
F3 C13 C14 119.8(3)
C12 C13 C14 121.1(2)
F2 C12 C11 120.1(2)
F2 C12 C13 120.4(2)
C11 C12 C13 119.5(2)
As2 F16 As1 150.46(9)
C21 C20 C25 118.5(2)
C21 C20 Se2 120.98(18)
C25 C20 Se2 120.14(19)
F10 C25 C24 119.2(2)
F10 C25 C20 120.1(2)
C24 C25 C20 120.7(2)
F7 C22 C21 120.1(2)
F7 C22 C23 120.3(2)
C21 C22 C23 119.6(2)
F6 C21 C22 119.0(2)
F6 C21 C20 119.8(2)
C22 C21 C20 121.2(2)
F9 C24 C25 120.2(2)
F9 C24 C23 119.8(2)
C25 C24 C23 119.9(2)
F8 C23 C24 120.4(2)
F8 C23 C22 119.6(2)
C24 C23 C22 120.1(2)

loop_
_geom_bond_atom_site_label_1
_geom_bond_atom_site_label_2
_geom_bond_distance
Se1 C10 1.876(2)
Se1 Se2 2.2886(5)
As2 F21 1.6959(17)
As2 F18 1.7078(16)
As2 F20 1.7082(15)
As2 F19 1.7108(14)
As2 F17 1.7128(14)
As2 F16 1.7985(16)
Se2 C20 1.904(2)
As1 F11 1.6715(18)
As1 F14 1.6815(16)
As1 F13 1.6836(17)
As1 F12 1.6888(16)
As1 F15 1.6900(16)
As1 F16 2.1263(16)
F4 C14 1.325(3)
F1 C11 1.334(3)
F2 C12 1.328(3)
F5 C15 1.336(3)
F3 C13 1.327(3)
C10 C11 1.396(3)
C10 C15 1.402(4)
C15 C14 1.378(3)
C11 C12 1.378(3)
C14 C13 1.384(4)
C13 C12 1.379(4)
F6 C21 1.335(3)
F10 C25 1.335(3)
F8 C23 1.322(3)
F9 C24 1.339(3)
F7 C22 1.336(3)
C20 C21 1.385(4)
C20 C25 1.392(3)
C25 C24 1.377(4)
C22 C21 1.376(4)
C22 C23 1.383(4)
C24 C23 1.382(4)

loop_
_geom_torsion_atom_site_label_1
_geom_torsion_atom_site_label_2
_geom_torsion_atom_site_label_3
_geom_torsion_atom_site_label_4
_geom_torsion
C10 Se1 Se2 C20 178.14(10)
